data_7222531
loop_
_publ_author_name
'Beck, J.'
'Bock, G.'

_publ_section_title
;
 The (Te4)2+ polycation in the structures of Te4 (Nb Cl6)2, Te4 (Ta Cl6)2,
 Te4 (Ta Br6)2 and Te4 (Ta2O Br10)
;
_journal_name_full
;
Zeitschrift fuer Naturforschung, Teil B. Anorganische Chemie, Organische 
Chemie (42,1987-)
;
_journal_page_first 119
_journal_page_last 126
_journal_volume 51
_journal_year 1996
_chemical_formula_sum 'Cl12 Ta2 Te4'
_chemical_name_systematic '(Te4) (Ta Cl6)2'
_space_group_IT_number 2
_symmetry_space_group_name_Hall '-P 1'
_symmetry_space_group_name_H-M 'P -1'
_cell_angle_alpha 100.33
_cell_angle_beta 102.29
_cell_angle_gamma 89.24
_cell_formula_units_Z 1
_cell_length_a 6.512
_cell_length_b 7.472
_cell_length_c 11.065
_cell_volume 517.358
_citation_journal_id_ASTM ZNBSEN
_cod_data_source_file Beck_ZNBSEN_1996_1803.cif
_cod_data_source_block Cl12Ta2Te4
_cod_database_code 7222531

loop_
_symmetry_equiv_pos_as_xyz
x,y,z
-x,-y,-z

loop_
_atom_site_label
_atom_site_type_symbol
_atom_site_fract_x
_atom_site_fract_y
_atom_site_fract_z
_atom_site_occupancy
_atom_site_U_iso_or_equiv
Te2 Te 0.26785 0.15602 0.50607 1 0.0
Cl1 Cl-1 0.7207 0.3647 0.3977 1 0.0
Cl2 Cl-1 0.4582 0.1911 0.1113 1 0.0
Cl5 Cl-1 0.9219 0.0366 0.2251 1 0.0
Cl3 Cl-1 0.6572 0.616 0.1746 1 0.0
Cl4 Cl-1 1.1225 0.456 0.2817 1 0.0
Te1 Te 0.381 -0.09743 0.33052 1 0.0
Cl6 Cl-1 0.8671 0.2829 -0.0036 1 0.0
Ta1 Ta+5 0.78584 0.3267 0.19084 1 0.0
